data_7054346
loop_
_publ_author_name
'Wu, Huilu'
'Zhang, Yanhui'
'Chen, Chengyong'
'Zhang, Jiawen'
'Bai, Yuchen'
'Shi, Furong'
'Wang, Xiaoli'

_publ_section_title
;
 DNA-binding studies and antioxidant activities of two-, three- and
 four-coordinate silver(i) complexes containing
 bis(2-benzimidazolyl)aniline derivatives
;
_journal_issue 8
_journal_name_full 'New Journal of Chemistry'
_journal_page_first 3688
_journal_paper_doi 10.1039/C4NJ00503A
_journal_volume 38
_journal_year 2014
_chemical_formula_sum 'C58 H58 Ag N13 O8'
_chemical_formula_weight 1173.04
_chemical_name_systematic
; 
 ? 
;
_space_group_IT_number 2
_symmetry_cell_setting triclinic
_symmetry_space_group_name_Hall '-P 1'
_symmetry_space_group_name_H-M 'P -1'
_atom_sites_solution_hydrogens geom
_atom_sites_solution_primary direct
_atom_sites_solution_secondary difmap
_audit_creation_method SHELXL-97
_cell_angle_alpha 106.739(8)
_cell_angle_beta 116.2520(10)
_cell_angle_gamma 98.591(7)
_cell_formula_units_Z 2
_cell_length_a 14.0351(16)
_cell_length_b 15.1423(12)
_cell_length_c 15.6532(18)
_cell_measurement_reflns_used 8336
_cell_measurement_temperature 293(2)
_cell_measurement_theta_max 25.55
_cell_measurement_theta_min 1.51
_cell_volume 2704.7(5)
_computing_cell_refinement 'Bruker SMART'
_computing_data_collection 'Bruker SMART APEX II'
_computing_data_reduction 'Bruker SAINT'
_computing_molecular_graphics 'Bruker SHELXTL'
_computing_publication_material 'Bruker SHELXTL'
_computing_structure_refinement 'SHELXL-97 (Sheldrick, 1997)'
_computing_structure_solution 'SHELXS-97 (Sheldrick, 1990)'
_diffrn_ambient_temperature 293(2)
_diffrn_measured_fraction_theta_full 0.987
_diffrn_measured_fraction_theta_max 0.987
_diffrn_measurement_device_type 'Bruker APEX II area detector'
_diffrn_measurement_method '\w scans'
_diffrn_radiation_monochromator graphite
_diffrn_radiation_source 'fine-focus sealed tube'
_diffrn_radiation_type MoK\a
_diffrn_radiation_wavelength 0.71073
_diffrn_reflns_av_R_equivalents 0.0241
_diffrn_reflns_av_sigmaI/netI 0.0398
_diffrn_reflns_limit_h_max 16
_diffrn_reflns_limit_h_min -16
_diffrn_reflns_limit_k_max 17
_diffrn_reflns_limit_k_min -18
_diffrn_reflns_limit_l_max 18
_diffrn_reflns_limit_l_min -18
_diffrn_reflns_number 19886
_diffrn_reflns_theta_full 25.50
_diffrn_reflns_theta_max 25.50
_diffrn_reflns_theta_min 1.48
_exptl_absorpt_coefficient_mu 0.442
_exptl_absorpt_correction_T_max 0.876
_exptl_absorpt_correction_T_min 0.838
_exptl_absorpt_correction_type multi-scan
_exptl_absorpt_process_details SADABS
_exptl_crystal_colour colour
_exptl_crystal_density_diffrn 1.440
_exptl_crystal_density_method 'not measured'
_exptl_crystal_description block
_exptl_crystal_F_000 1216
_exptl_crystal_size_max 0.40
_exptl_crystal_size_mid 0.38
_exptl_crystal_size_min 0.30
_refine_diff_density_max 0.777
_refine_diff_density_min -0.530
_refine_diff_density_rms 0.071
_refine_ls_extinction_method none
_refine_ls_goodness_of_fit_ref 1.038
_refine_ls_hydrogen_treatment constr
_refine_ls_matrix_type full
_refine_ls_number_parameters 727
_refine_ls_number_reflns 9899
_refine_ls_number_restraints 6
_refine_ls_restrained_S_all 1.070
_refine_ls_R_factor_all 0.0478
_refine_ls_R_factor_gt 0.0370
_refine_ls_shift/su_max 0.013
_refine_ls_shift/su_mean 0.000
_refine_ls_structure_factor_coef Fsqd
_refine_ls_weighting_details 'calc w=1/[\s^2^(Fo^2^)+(0.0549P)^2^+2.0470P] where P=(Fo^2^+2Fc^2^)/3'
_refine_ls_weighting_scheme calc
_refine_ls_wR_factor_gt 0.0985
_refine_ls_wR_factor_ref 0.1060
_reflns_number_gt 8329
_reflns_number_total 9899
_reflns_threshold_expression >2sigma(I)
_cod_duplicate_entry 7054194
_cod_data_source_file c4nj00503a1.cif
_cod_data_source_block 1
_cod_depositor_comments
;
The following automatic conversions were performed:

'_symmetry_cell_setting' value 'Triclinic' changed to 'triclinic'
according to
/usr/data/users/saulius/crontab/automatic-downloads/current/RSC/lib/dictionaries/cif_core.dic
dictionary named 'cif_core.dic' version 2.4.2 from
2011-04-26.

'_exptl_absorpt_correction_type' value 'Multi-scan'
changed to 'multi-scan' according to
/usr/data/users/saulius/crontab/automatic-downloads/current/RSC/lib/dictionaries/cif_core.dic
dictionary named 'cif_core.dic' version 2.4.2 from 2011-04-26.

Automatic conversion script
Id: cif_fix_values 2281 2013-09-26 08:29:07Z andrius 
;
_cod_original_sg_symbol_H-M P-1
_cod_database_code 7054346

loop_
_symmetry_equiv_pos_as_xyz
'x, y, z'
'-x, -y, -z'

loop_
_atom_site_label
_atom_site_type_symbol
_atom_site_fract_x
_atom_site_fract_y
_atom_site_fract_z
_atom_site_U_iso_or_equiv
_atom_site_adp_type
_atom_site_occupancy
_atom_site_symmetry_multiplicity
_atom_site_calc_flag
_atom_site_refinement_flags
Ag1 Ag 0.288094(18) 0.383686(16) 0.175803(17) 0.02580(8) Uani 1 1 d .
N1 N 0.26855(19) 0.62647(17) 0.38188(18) 0.0231(5) Uani 1 1 d .
N2 N 0.02910(19) 0.53957(17) 0.14764(18) 0.0238(5) Uani 1 1 d .
N3 N 0.14084(19) 0.44880(17) 0.14615(18) 0.0241(5) Uani 1 1 d .
N4 N 0.51310(19) 0.62148(17) 0.48743(18) 0.0251(5) Uani 1 1 d .
N5 N 0.42888(19) 0.48897(17) 0.33903(18) 0.0229(5) Uani 1 1 d .
N6 N 0.2766(2) 0.13332(17) -0.05185(19) 0.0259(5) Uani 1 1 d .
N7 N 0.2092(2) 0.06123(18) 0.0903(2) 0.0310(6) Uani 1 1 d .
N8 N 0.2317(2) 0.22048(17) 0.14551(19) 0.0273(5) Uani 1 1 d .
N9 N 0.2535(2) 0.32479(17) -0.13553(18) 0.0256(5) Uani 1 1 d .
N10 N 0.31021(19) 0.36339(17) 0.03264(18) 0.0236(5) Uani 1 1 d .
C1 C 0.1913(2) 0.6519(2) 0.4136(2) 0.0239(6) Uani 1 1 d .
C2 C 0.1855(3) 0.7465(2) 0.4319(2) 0.0289(7) Uani 1 1 d .
H2 H 0.2308 0.7902 0.4231 0.035 Uiso 1 1 calc R
C3 C 0.1129(3) 0.7754(2) 0.4627(2) 0.0332(7) Uani 1 1 d .
H3 H 0.1092 0.8383 0.4740 0.040 Uiso 1 1 calc R
C4 C 0.0456(3) 0.7115(3) 0.4769(3) 0.0381(8) Uani 1 1 d .
H4 H -0.0032 0.7309 0.4978 0.046 Uiso 1 1 calc R
C5 C 0.0518(3) 0.6186(3) 0.4597(3) 0.0391(8) Uani 1 1 d .
H5 H 0.0073 0.5755 0.4698 0.047 Uiso 1 1 calc R
C6 C 0.1237(2) 0.5880(2) 0.4276(2) 0.0306(7) Uani 1 1 d .
H6 H 0.1263 0.5248 0.4156 0.037 Uiso 1 1 calc R
C7 C 0.2385(2) 0.6209(2) 0.2768(2) 0.0217(6) Uani 1 1 d .
H7A H 0.3019 0.6167 0.2677 0.026 Uiso 1 1 calc R
H7B H 0.2250 0.6807 0.2720 0.026 Uiso 1 1 calc R
C8 C 0.1369(2) 0.5361(2) 0.1899(2) 0.0214(6) Uani 1 1 d .
C9 C -0.0108(3) 0.6209(2) 0.1757(2) 0.0305(7) Uani 1 1 d .
H9A H -0.0362 0.6149 0.2221 0.046 Uiso 1 1 calc R
H9B H -0.0717 0.6201 0.1141 0.046 Uiso 1 1 calc R
H9C H 0.0493 0.6811 0.2093 0.046 Uiso 1 1 calc R
C10 C -0.0398(2) 0.4483(2) 0.0707(2) 0.0235(6) Uani 1 1 d .
C11 C -0.1560(2) 0.4108(2) 0.0013(2) 0.0299(7) Uani 1 1 d .
H11 H -0.2025 0.4482 0.0028 0.036 Uiso 1 1 calc R
C12 C -0.1980(3) 0.3154(2) -0.0694(2) 0.0323(7) Uani 1 1 d .
H12 H -0.2747 0.2880 -0.1170 0.039 Uiso 1 1 calc R
C13 C -0.1281(3) 0.2589(2) -0.0712(2) 0.0333(7) Uani 1 1 d .
H13 H -0.1593 0.1952 -0.1208 0.040 Uiso 1 1 calc R
C14 C -0.0138(3) 0.2953(2) -0.0011(2) 0.0309(7) Uani 1 1 d .
H14 H 0.0320 0.2568 -0.0015 0.037 Uiso 1 1 calc R
C15 C 0.0301(2) 0.3915(2) 0.0700(2) 0.0235(6) Uani 1 1 d .
C16 C 0.3050(2) 0.5455(2) 0.4027(2) 0.0233(6) Uani 1 1 d .
H16A H 0.2489 0.4843 0.3480 0.028 Uiso 1 1 calc R
H16B H 0.3125 0.5477 0.4680 0.028 Uiso 1 1 calc R
C17 C 0.4152(2) 0.5512(2) 0.4080(2) 0.0222(6) Uani 1 1 d .
C18 C 0.5287(3) 0.7015(2) 0.5766(2) 0.0344(7) Uani 1 1 d .
H18A H 0.4613 0.7187 0.5576 0.052 Uiso 1 1 calc R
H18B H 0.5897 0.7569 0.5975 0.052 Uiso 1 1 calc R
H18C H 0.5456 0.6815 0.6331 0.052 Uiso 1 1 calc R
C19 C 0.5969(2) 0.6032(2) 0.4683(2) 0.0262(6) Uani 1 1 d .
C20 C 0.7124(3) 0.6509(2) 0.5226(3) 0.0349(7) Uani 1 1 d .
H20 H 0.7471 0.7070 0.5834 0.042 Uiso 1 1 calc R
C21 C 0.7724(3) 0.6107(3) 0.4815(3) 0.0397(8) Uani 1 1 d .
H21 H 0.8496 0.6401 0.5160 0.048 Uiso 1 1 calc R
C22 C 0.7209(3) 0.5273(3) 0.3898(3) 0.0398(8) Uani 1 1 d .
H22 H 0.7647 0.5024 0.3651 0.048 Uiso 1 1 calc R
C23 C 0.6055(3) 0.4804(2) 0.3343(2) 0.0306(7) Uani 1 1 d .
H23 H 0.5712 0.4252 0.2727 0.037 Uiso 1 1 calc R
C24 C 0.5435(2) 0.5199(2) 0.3753(2) 0.0248(6) Uani 1 1 d .
C25 C 0.3398(2) 0.1166(2) -0.1023(2) 0.0277(6) Uani 1 1 d .
C26 C 0.2816(3) 0.0646(2) -0.2101(3) 0.0370(8) Uani 1 1 d .
H26 H 0.2035 0.0424 -0.2467 0.044 Uiso 1 1 calc R
C27 C 0.3382(4) 0.0455(3) -0.2630(3) 0.0497(10) Uani 1 1 d .
H27 H 0.2982 0.0111 -0.3347 0.060 Uiso 1 1 calc R
C28 C 0.4542(4) 0.0776(3) -0.2093(4) 0.0547(10) Uani 1 1 d .
H28 H 0.4926 0.0655 -0.2447 0.066 Uiso 1 1 calc R
C29 C 0.5122(3) 0.1275(3) -0.1031(3) 0.0505(10) Uani 1 1 d .
H29 H 0.5902 0.1483 -0.0670 0.061 Uiso 1 1 calc R
C30 C 0.4568(3) 0.1476(2) -0.0489(3) 0.0367(8) Uani 1 1 d .
H30 H 0.4976 0.1816 0.0229 0.044 Uiso 1 1 calc R
C31 C 0.3397(2) 0.1652(2) 0.0618(2) 0.0283(6) Uani 1 1 d .
H31A H 0.3838 0.2335 0.0940 0.034 Uiso 1 1 calc R
H31B H 0.3909 0.1283 0.0806 0.034 Uiso 1 1 calc R
C32 C 0.2617(2) 0.1504(2) 0.1005(2) 0.0270(6) Uani 1 1 d .
C33 C 0.2246(3) -0.0317(2) 0.0463(3) 0.0427(8) Uani 1 1 d .
H33A H 0.2513 -0.0277 0.0002 0.064 Uiso 1 1 calc R
H33B H 0.1543 -0.0833 0.0086 0.064 Uiso 1 1 calc R
H33C H 0.2784 -0.0448 0.1015 0.064 Uiso 1 1 calc R
C34 C 0.1407(3) 0.0745(2) 0.1308(2) 0.0288(7) Uani 1 1 d .
C35 C 0.0697(3) 0.0104(2) 0.1426(3) 0.0389(8) Uani 1 1 d .
H35 H 0.0616 -0.0556 0.1215 0.047 Uiso 1 1 calc R
C36 C 0.0117(3) 0.0501(3) 0.1873(3) 0.0408(8) Uani 1 1 d .
H36 H -0.0369 0.0094 0.1959 0.049 Uiso 1 1 calc R
C37 C 0.0241(3) 0.1492(3) 0.2199(3) 0.0385(8) Uani 1 1 d .
H37 H -0.0163 0.1730 0.2496 0.046 Uiso 1 1 calc R
C38 C 0.0949(3) 0.2130(2) 0.2090(2) 0.0329(7) Uani 1 1 d .
H38 H 0.1024 0.2790 0.2300 0.039 Uiso 1 1 calc R
C39 C 0.1549(2) 0.1740(2) 0.1649(2) 0.0273(6) Uani 1 1 d .
C40 C 0.1988(2) 0.1880(2) -0.0874(2) 0.0237(6) Uani 1 1 d .
H40A H 0.1526 0.1869 -0.0562 0.028 Uiso 1 1 calc R
H40B H 0.1494 0.1547 -0.1621 0.028 Uiso 1 1 calc R
C41 C 0.2546(2) 0.2923(2) -0.0621(2) 0.0234(6) Uani 1 1 d .
C42 C 0.1943(3) 0.2692(2) -0.2478(2) 0.0388(8) Uani 1 1 d .
H42A H 0.2244 0.2178 -0.2629 0.058 Uiso 1 1 calc R
H42B H 0.2037 0.3115 -0.2808 0.058 Uiso 1 1 calc R
H42C H 0.1159 0.2418 -0.2733 0.058 Uiso 1 1 calc R
C43 C 0.3126(2) 0.4235(2) -0.0848(2) 0.0261(6) Uani 1 1 d .
C44 C 0.3375(3) 0.4932(2) -0.1203(3) 0.0346(7) Uani 1 1 d .
H44 H 0.3130 0.4775 -0.1902 0.042 Uiso 1 1 calc R
C45 C 0.4005(3) 0.5866(2) -0.0463(3) 0.0379(8) Uani 1 1 d .
H45 H 0.4188 0.6352 -0.0669 0.046 Uiso 1 1 calc R
C46 C 0.4380(2) 0.6104(2) 0.0596(3) 0.0330(7) Uani 1 1 d .
H46 H 0.4809 0.6741 0.1075 0.040 Uiso 1 1 calc R
C47 C 0.4124(2) 0.5413(2) 0.0933(2) 0.0277(6) Uani 1 1 d .
H47 H 0.4370 0.5574 0.1633 0.033 Uiso 1 1 calc R
C48 C 0.3485(2) 0.4464(2) 0.0203(2) 0.0219(6) Uani 1 1 d .
O1 O 0.1144(2) -0.10235(17) 0.29713(19) 0.0503(7) Uani 1 1 d .
O2 O -0.0213(2) -0.06231(19) 0.3790(2) 0.0625(8) Uani 1 1 d .
O3 O -0.0025(2) 0.09023(19) 0.4173(2) 0.0528(7) Uani 1 1 d .
O4 O 0.3794(2) 0.29046(19) 0.6908(2) 0.0522(7) Uani 1 1 d .
O5 O 0.5140(2) 0.2653(2) 0.6643(2) 0.0635(8) Uani 1 1 d .
O6 O 0.4101(5) -0.0011(3) 0.3401(5) 0.151(2) Uani 1 1 d U
O7 O 0.3169(3) -0.1342(2) 0.3262(3) 0.0768(10) Uani 1 1 d .
N11 N 0.0354(2) 0.0220(2) 0.4102(2) 0.0377(7) Uani 1 1 d .
N12 N 0.4156(2) 0.2417(2) 0.6416(2) 0.0427(7) Uani 1 1 d .
N13 N 0.3448(4) -0.0457(3) 0.3552(3) 0.0684(11) Uani 1 1 d .
C49 C 0.1820(3) -0.0265(2) 0.3751(2) 0.0341(7) Uani 1 1 d .
C54 C 0.1520(2) 0.0420(2) 0.4372(2) 0.0293(7) Uani 1 1 d .
C53 C 0.2261(3) 0.1278(2) 0.5210(2) 0.0290(7) Uani 1 1 d .
H53 H 0.2009 0.1684 0.5572 0.035 Uiso 1 1 calc R
C52 C 0.3380(3) 0.1531(2) 0.5508(2) 0.0325(7) Uani 1 1 d .
C51 C 0.3761(3) 0.0960(3) 0.4962(3) 0.0412(8) Uani 1 1 d .
H51 H 0.4513 0.1149 0.5155 0.049 Uiso 1 1 calc R
C50 C 0.3014(3) 0.0102(3) 0.4122(3) 0.0401(8) Uani 1 1 d .
O20 O 0.6988(3) 0.2690(2) 0.1930(2) 0.0663(8) Uani 1 1 d .
C55 C 0.7798(4) 0.2791(4) 0.1616(4) 0.0718(13) Uani 1 1 d .
H55A H 0.7485 0.2932 0.0999 0.086 Uiso 1 1 calc R
H55B H 0.7938 0.2176 0.1431 0.086 Uiso 1 1 calc R
C58 C 0.6320(4) 0.2110(4) 0.2884(4) 0.0765(14) Uani 1 1 d .
H58A H 0.6638 0.2711 0.3483 0.115 Uiso 1 1 calc R
H58B H 0.6255 0.1572 0.3085 0.115 Uiso 1 1 calc R
H58C H 0.5590 0.2072 0.2375 0.115 Uiso 1 1 calc R
C56 C 0.8865(4) 0.3556(4) 0.2411(4) 0.0740(13) Uani 1 1 d .
H56A H 0.8740 0.4173 0.2578 0.111 Uiso 1 1 calc R
H56B H 0.9371 0.3576 0.2154 0.111 Uiso 1 1 calc R
H56C H 0.9185 0.3421 0.3023 0.111 Uiso 1 1 calc R
C57 C 0.7047(5) 0.2073(5) 0.2442(4) 0.0882(17) Uani 1 1 d .
H57A H 0.7816 0.2249 0.2995 0.106 Uiso 1 1 calc R
H57B H 0.6834 0.1411 0.1959 0.106 Uiso 1 1 calc R

loop_
_atom_site_aniso_label
_atom_site_aniso_U_11
_atom_site_aniso_U_22
_atom_site_aniso_U_33
_atom_site_aniso_U_23
_atom_site_aniso_U_13
_atom_site_aniso_U_12
Ag1 0.02694(12) 0.02386(13) 0.02511(13) 0.00719(9) 0.01312(10) 0.01024(9)
N1 0.0259(12) 0.0271(13) 0.0234(13) 0.0134(11) 0.0145(10) 0.0145(10)
N2 0.0240(12) 0.0285(13) 0.0247(13) 0.0130(11) 0.0140(10) 0.0138(10)
N3 0.0240(12) 0.0268(13) 0.0242(13) 0.0114(11) 0.0125(10) 0.0119(10)
N4 0.0253(12) 0.0258(13) 0.0212(13) 0.0090(10) 0.0089(10) 0.0106(10)
N5 0.0222(11) 0.0275(13) 0.0207(12) 0.0118(10) 0.0099(10) 0.0115(10)
N6 0.0279(12) 0.0249(13) 0.0240(13) 0.0093(11) 0.0117(11) 0.0122(10)
N7 0.0426(15) 0.0228(13) 0.0268(14) 0.0118(11) 0.0153(12) 0.0131(11)
N8 0.0329(13) 0.0214(13) 0.0281(14) 0.0103(11) 0.0155(11) 0.0094(10)
N9 0.0287(12) 0.0270(13) 0.0229(13) 0.0099(11) 0.0137(11) 0.0120(10)
N10 0.0231(11) 0.0247(13) 0.0218(12) 0.0090(10) 0.0103(10) 0.0092(10)
C1 0.0256(14) 0.0315(16) 0.0188(14) 0.0110(12) 0.0123(12) 0.0148(12)
C2 0.0329(16) 0.0281(16) 0.0316(17) 0.0146(14) 0.0185(14) 0.0131(13)
C3 0.0429(18) 0.0315(17) 0.0359(18) 0.0157(15) 0.0237(15) 0.0233(14)
C4 0.0392(18) 0.046(2) 0.042(2) 0.0179(17) 0.0278(16) 0.0252(16)
C5 0.0384(18) 0.042(2) 0.054(2) 0.0253(18) 0.0324(17) 0.0173(15)
C6 0.0330(16) 0.0282(16) 0.0371(18) 0.0157(14) 0.0197(14) 0.0154(13)
C7 0.0231(13) 0.0253(15) 0.0202(14) 0.0105(12) 0.0121(12) 0.0108(11)
C8 0.0224(13) 0.0285(15) 0.0181(14) 0.0124(12) 0.0109(12) 0.0121(11)
C9 0.0310(16) 0.0351(17) 0.0317(17) 0.0154(14) 0.0168(14) 0.0201(13)
C10 0.0253(14) 0.0288(15) 0.0210(15) 0.0135(13) 0.0126(12) 0.0107(12)
C11 0.0248(14) 0.0409(18) 0.0293(16) 0.0182(15) 0.0141(13) 0.0154(13)
C12 0.0258(15) 0.0390(18) 0.0290(17) 0.0178(15) 0.0106(13) 0.0054(13)
C13 0.0347(16) 0.0266(16) 0.0267(17) 0.0086(13) 0.0088(14) 0.0062(13)
C14 0.0359(16) 0.0267(16) 0.0333(17) 0.0139(14) 0.0176(14) 0.0152(13)
C15 0.0245(14) 0.0260(15) 0.0219(15) 0.0120(12) 0.0114(12) 0.0095(12)
C16 0.0241(14) 0.0282(15) 0.0187(14) 0.0109(12) 0.0098(12) 0.0121(12)
C17 0.0258(14) 0.0248(15) 0.0198(14) 0.0136(12) 0.0107(12) 0.0119(12)
C18 0.0400(18) 0.0322(17) 0.0276(17) 0.0103(14) 0.0148(15) 0.0141(14)
C19 0.0272(14) 0.0292(16) 0.0248(15) 0.0165(13) 0.0113(13) 0.0113(12)
C20 0.0276(15) 0.0387(18) 0.0305(17) 0.0174(15) 0.0078(14) 0.0065(14)
C21 0.0218(15) 0.060(2) 0.046(2) 0.0345(19) 0.0157(15) 0.0127(15)
C22 0.0321(17) 0.068(2) 0.041(2) 0.0354(19) 0.0239(16) 0.0267(17)
C23 0.0311(16) 0.0441(19) 0.0280(16) 0.0222(15) 0.0172(14) 0.0190(14)
C24 0.0244(14) 0.0309(16) 0.0254(15) 0.0173(13) 0.0127(12) 0.0131(12)
C25 0.0337(16) 0.0209(15) 0.0329(17) 0.0115(13) 0.0187(14) 0.0135(12)
C26 0.0418(18) 0.0390(19) 0.0334(18) 0.0143(15) 0.0194(15) 0.0214(15)
C27 0.072(3) 0.050(2) 0.045(2) 0.0203(19) 0.039(2) 0.036(2)
C28 0.072(3) 0.059(3) 0.070(3) 0.032(2) 0.056(3) 0.039(2)
C29 0.042(2) 0.052(2) 0.071(3) 0.024(2) 0.037(2) 0.0204(18)
C30 0.0344(17) 0.0325(17) 0.042(2) 0.0117(15) 0.0206(16) 0.0110(14)
C31 0.0272(15) 0.0269(15) 0.0269(16) 0.0096(13) 0.0104(13) 0.0123(12)
C32 0.0307(15) 0.0234(15) 0.0200(15) 0.0090(12) 0.0068(12) 0.0107(12)
C33 0.063(2) 0.0262(17) 0.044(2) 0.0147(16) 0.0290(19) 0.0210(16)
C34 0.0337(16) 0.0292(16) 0.0216(15) 0.0132(13) 0.0108(13) 0.0103(13)
C35 0.049(2) 0.0297(17) 0.0348(19) 0.0148(15) 0.0190(16) 0.0086(15)
C36 0.0425(19) 0.041(2) 0.040(2) 0.0209(16) 0.0208(17) 0.0051(15)
C37 0.0384(18) 0.048(2) 0.0367(19) 0.0204(17) 0.0232(16) 0.0144(15)
C38 0.0364(17) 0.0320(17) 0.0295(17) 0.0122(14) 0.0160(14) 0.0120(14)
C39 0.0309(15) 0.0285(16) 0.0216(15) 0.0133(13) 0.0108(13) 0.0096(12)
C40 0.0219(13) 0.0240(15) 0.0208(15) 0.0067(12) 0.0085(12) 0.0086(11)
C41 0.0204(13) 0.0273(15) 0.0213(15) 0.0097(12) 0.0085(12) 0.0118(11)
C42 0.054(2) 0.0374(19) 0.0221(16) 0.0105(14) 0.0164(15) 0.0196(16)
C43 0.0223(13) 0.0307(16) 0.0291(16) 0.0129(13) 0.0144(13) 0.0119(12)
C44 0.0368(17) 0.0423(19) 0.0333(18) 0.0201(16) 0.0209(15) 0.0151(15)
C45 0.0367(17) 0.0375(19) 0.050(2) 0.0259(17) 0.0248(17) 0.0126(15)
C46 0.0227(14) 0.0306(17) 0.0395(19) 0.0140(15) 0.0116(14) 0.0071(13)
C47 0.0222(14) 0.0270(15) 0.0270(16) 0.0086(13) 0.0083(12) 0.0086(12)
C48 0.0195(13) 0.0242(14) 0.0214(14) 0.0095(12) 0.0089(11) 0.0099(11)
O1 0.0694(17) 0.0309(13) 0.0319(14) 0.0068(11) 0.0148(13) 0.0159(12)
O2 0.0313(13) 0.0374(15) 0.087(2) 0.0216(15) 0.0099(14) 0.0027(11)
O3 0.0417(14) 0.0424(15) 0.0668(18) 0.0108(13) 0.0276(13) 0.0169(12)
O4 0.0506(15) 0.0395(14) 0.0397(15) 0.0002(12) 0.0156(13) 0.0010(12)
O5 0.0305(14) 0.0525(17) 0.083(2) 0.0232(16) 0.0170(14) -0.0013(12)
O6 0.222(5) 0.105(3) 0.257(5) 0.071(3) 0.222(5) 0.074(3)
O7 0.105(3) 0.0498(19) 0.095(3) 0.0215(18) 0.067(2) 0.0412(18)
N11 0.0298(14) 0.0352(16) 0.0345(16) 0.0108(13) 0.0090(12) 0.0064(12)
N12 0.0330(15) 0.0369(16) 0.0402(17) 0.0170(14) 0.0072(14) -0.0005(13)
N13 0.097(3) 0.062(2) 0.100(3) 0.042(2) 0.080(3) 0.047(2)
C49 0.0472(19) 0.0270(17) 0.0252(17) 0.0134(14) 0.0138(15) 0.0142(14)
C54 0.0294(15) 0.0281(16) 0.0242(16) 0.0096(13) 0.0096(13) 0.0085(13)
C53 0.0343(16) 0.0278(16) 0.0222(15) 0.0086(13) 0.0138(13) 0.0081(13)
C52 0.0325(16) 0.0306(17) 0.0319(17) 0.0156(14) 0.0140(14) 0.0059(13)
C51 0.0392(18) 0.044(2) 0.056(2) 0.0311(19) 0.0290(18) 0.0181(16)
C50 0.058(2) 0.040(2) 0.048(2) 0.0249(17) 0.0388(19) 0.0279(17)
O20 0.0635(19) 0.073(2) 0.065(2) 0.0339(17) 0.0284(16) 0.0291(16)
C55 0.084(3) 0.081(3) 0.054(3) 0.026(3) 0.035(3) 0.042(3)
C58 0.081(3) 0.078(3) 0.057(3) 0.037(3) 0.019(3) 0.029(3)
C56 0.073(3) 0.077(3) 0.073(3) 0.028(3) 0.040(3) 0.026(3)
C57 0.098(4) 0.114(5) 0.078(4) 0.060(4) 0.043(3) 0.063(4)

loop_
_atom_type_symbol
_atom_type_description
_atom_type_scat_dispersion_real
_atom_type_scat_dispersion_imag
_atom_type_scat_source
C C 0.0033 0.0016 'International Tables Vol C Tables 4.2.6.8 and 6.1.1.4'
Ag Ag -0.8971 1.1015 'International Tables Vol C Tables 4.2.6.8 and 6.1.1.4'
N N 0.0061 0.0033 'International Tables Vol C Tables 4.2.6.8 and 6.1.1.4'
O O 0.0106 0.0060 'International Tables Vol C Tables 4.2.6.8 and 6.1.1.4'
H H 0.0000 0.0000 'International Tables Vol C Tables 4.2.6.8 and 6.1.1.4'

loop_
_geom_angle_atom_site_label_1
_geom_angle_atom_site_label_2
_geom_angle_atom_site_label_3
_geom_angle
N5 Ag1 N8 117.60(8)
N5 Ag1 N10 120.66(8)
N8 Ag1 N10 97.45(8)
N5 Ag1 N3 103.71(8)
N8 Ag1 N3 111.84(8)
N10 Ag1 N3 105.20(8)
C1 N1 C16 115.6(2)
C1 N1 C7 114.6(2)
C16 N1 C7 113.4(2)
C8 N2 C10 106.8(2)
C8 N2 C9 129.0(2)
C10 N2 C9 124.2(2)
C8 N3 C15 106.1(2)
C8 N3 Ag1 132.95(19)
C15 N3 Ag1 120.99(18)
C17 N4 C19 106.8(2)
C17 N4 C18 127.4(2)
C19 N4 C18 125.7(2)
C17 N5 C24 105.4(2)
C17 N5 Ag1 125.06(18)
C24 N5 Ag1 127.43(19)
C25 N6 C31 115.9(2)
C25 N6 C40 115.3(2)
C31 N6 C40 113.2(2)
C32 N7 C34 107.3(2)
C32 N7 C33 126.6(3)
C34 N7 C33 126.1(3)
C32 N8 C39 105.4(2)
C32 N8 Ag1 126.9(2)
C39 N8 Ag1 127.61(19)
C41 N9 C43 107.2(2)
C41 N9 C42 127.3(3)
C43 N9 C42 125.3(3)
C41 N10 C48 105.3(2)
C41 N10 Ag1 130.76(19)
C48 N10 Ag1 118.15(18)
C6 C1 C2 119.0(3)
C6 C1 N1 123.3(3)
C2 C1 N1 117.7(3)
C3 C2 C1 120.5(3)
C3 C2 H2 119.7
C1 C2 H2 119.7
C2 C3 C4 120.4(3)
C2 C3 H3 119.8
C4 C3 H3 119.8
C5 C4 C3 119.1(3)
C5 C4 H4 120.5
C3 C4 H4 120.5
C4 C5 C6 121.2(3)
C4 C5 H5 119.4
C6 C5 H5 119.4
C1 C6 C5 119.8(3)
C1 C6 H6 120.1
C5 C6 H6 120.1
N1 C7 C8 114.3(2)
N1 C7 H7A 108.7
C8 C7 H7A 108.7
N1 C7 H7B 108.7
C8 C7 H7B 108.7
H7A C7 H7B 107.6
N3 C8 N2 112.0(2)
N3 C8 C7 123.9(2)
N2 C8 C7 124.1(2)
N2 C9 H9A 109.5
N2 C9 H9B 109.5
H9A C9 H9B 109.5
N2 C9 H9C 109.5
H9A C9 H9C 109.5
H9B C9 H9C 109.5
N2 C10 C15 106.4(2)
N2 C10 C11 131.8(3)
C15 C10 C11 121.8(3)
C12 C11 C10 116.7(3)
C12 C11 H11 121.7
C10 C11 H11 121.7
C11 C12 C13 121.6(3)
C11 C12 H12 119.2
C13 C12 H12 119.2
C14 C13 C12 121.6(3)
C14 C13 H13 119.2
C12 C13 H13 119.2
C13 C14 C15 117.5(3)
C13 C14 H14 121.3
C15 C14 H14 121.3
C14 C15 N3 130.5(3)
C14 C15 C10 120.8(3)
N3 C15 C10 108.7(2)
N1 C16 C17 110.5(2)
N1 C16 H16A 109.5
C17 C16 H16A 109.5
N1 C16 H16B 109.5
C17 C16 H16B 109.5
H16A C16 H16B 108.1
N5 C17 N4 112.8(2)
N5 C17 C16 124.6(3)
N4 C17 C16 122.6(2)
N4 C18 H18A 109.5
N4 C18 H18B 109.5
H18A C18 H18B 109.5
N4 C18 H18C 109.5
H18A C18 H18C 109.5
H18B C18 H18C 109.5
N4 C19 C20 132.1(3)
N4 C19 C24 105.8(2)
C20 C19 C24 122.1(3)
C21 C20 C19 116.6(3)
C21 C20 H20 121.7
C19 C20 H20 121.7
C20 C21 C22 122.1(3)
C20 C21 H21 119.0
C22 C21 H21 119.0
C23 C22 C21 121.6(3)
C23 C22 H22 119.2
C21 C22 H22 119.2
C22 C23 C24 117.0(3)
C22 C23 H23 121.5
C24 C23 H23 121.5
N5 C24 C23 130.3(3)
N5 C24 C19 109.2(2)
C23 C24 C19 120.5(3)
C30 C25 C26 118.4(3)
C30 C25 N6 123.1(3)
C26 C25 N6 118.5(3)
C27 C26 C25 121.1(3)
C27 C26 H26 119.5
C25 C26 H26 119.5
C28 C27 C26 120.0(4)
C28 C27 H27 120.0
C26 C27 H27 120.0
C29 C28 C27 119.3(3)
C29 C28 H28 120.4
C27 C28 H28 120.4
C28 C29 C30 121.5(4)
C28 C29 H29 119.3
C30 C29 H29 119.3
C29 C30 C25 119.8(3)
C29 C30 H30 120.1
C25 C30 H30 120.1
N6 C31 C32 110.4(2)
N6 C31 H31A 109.6
C32 C31 H31A 109.6
N6 C31 H31B 109.6
C32 C31 H31B 109.6
H31A C31 H31B 108.1
N8 C32 N7 112.1(3)
N8 C32 C31 124.7(3)
N7 C32 C31 123.2(3)
N7 C33 H33A 109.5
N7 C33 H33B 109.5
H33A C33 H33B 109.5
N7 C33 H33C 109.5
H33A C33 H33C 109.5
H33B C33 H33C 109.5
N7 C34 C35 132.5(3)
N7 C34 C39 105.9(3)
C35 C34 C39 121.6(3)
C36 C35 C34 116.7(3)
C36 C35 H35 121.7
C34 C35 H35 121.7
C35 C36 C37 121.9(3)
C35 C36 H36 119.1
C37 C36 H36 119.1
C38 C37 C36 121.6(3)
C38 C37 H37 119.2
C36 C37 H37 119.2
C37 C38 C39 117.0(3)
C37 C38 H38 121.5
C39 C38 H38 121.5
N8 C39 C34 109.4(3)
N8 C39 C38 129.5(3)
C34 C39 C38 121.2(3)
N6 C40 C41 114.9(2)
N6 C40 H40A 108.5
C41 C40 H40A 108.5
N6 C40 H40B 108.5
C41 C40 H40B 108.5
H40A C40 H40B 107.5
N10 C41 N9 112.2(2)
N10 C41 C40 124.7(3)
N9 C41 C40 123.1(2)
N9 C42 H42A 109.5
N9 C42 H42B 109.5
H42A C42 H42B 109.5
N9 C42 H42C 109.5
H42A C42 H42C 109.5
H42B C42 H42C 109.5
N9 C43 C44 132.2(3)
N9 C43 C48 105.6(2)
C44 C43 C48 122.3(3)
C45 C44 C43 116.5(3)
C45 C44 H44 121.8
C43 C44 H44 121.8
C44 C45 C46 121.8(3)
C44 C45 H45 119.1
C46 C45 H45 119.1
C47 C46 C45 121.1(3)
C47 C46 H46 119.5
C45 C46 H46 119.5
C46 C47 C48 118.4(3)
C46 C47 H47 120.8
C48 C47 H47 120.8
N10 C48 C47 130.3(3)
N10 C48 C43 109.7(2)
C47 C48 C43 120.0(3)
O2 N11 O3 122.9(3)
O2 N11 C54 118.5(3)
O3 N11 C54 118.6(3)
O5 N12 O4 123.4(3)
O5 N12 C52 117.8(3)
O4 N12 C52 118.8(3)
O6 N13 O7 122.6(4)
O6 N13 C50 117.1(4)
O7 N13 C50 120.2(4)
O1 C49 C54 124.9(3)
O1 C49 C50 124.7(3)
C54 C49 C50 110.2(3)
C53 C54 C49 124.9(3)
C53 C54 N11 115.7(3)
C49 C54 N11 119.3(3)
C54 C53 C52 119.4(3)
C54 C53 H53 120.3
C52 C53 H53 120.3
C51 C52 C53 121.1(3)
C51 C52 N12 120.2(3)
C53 C52 N12 118.7(3)
C52 C51 C50 119.2(3)
C52 C51 H51 120.4
C50 C51 H51 120.4
C51 C50 N13 117.1(3)
C51 C50 C49 125.0(3)
N13 C50 C49 117.8(3)
C57 O20 C55 115.1(4)
O20 C55 C56 113.9(4)
O20 C55 H55A 108.8
C56 C55 H55A 108.8
O20 C55 H55B 108.8
C56 C55 H55B 108.8
H55A C55 H55B 107.7
C57 C58 H58A 109.5
C57 C58 H58B 109.5
H58A C58 H58B 109.5
C57 C58 H58C 109.5
H58A C58 H58C 109.5
H58B C58 H58C 109.5
C55 C56 H56A 109.5
C55 C56 H56B 109.5
H56A C56 H56B 109.5
C55 C56 H56C 109.5
H56A C56 H56C 109.5
H56B C56 H56C 109.5
O20 C57 C58 112.8(4)
O20 C57 H57A 109.0
C58 C57 H57A 109.0
O20 C57 H57B 109.0
C58 C57 H57B 109.0
H57A C57 H57B 107.8

loop_
_geom_bond_atom_site_label_1
_geom_bond_atom_site_label_2
_geom_bond_distance
Ag1 N5 2.285(2)
Ag1 N8 2.317(2)
Ag1 N10 2.337(2)
Ag1 N3 2.341(2)
N1 C1 1.436(3)
N1 C16 1.463(3)
N1 C7 1.478(4)
N2 C8 1.374(3)
N2 C10 1.381(4)
N2 C9 1.461(4)
N3 C8 1.324(4)
N3 C15 1.397(4)
N4 C17 1.363(4)
N4 C19 1.382(4)
N4 C18 1.463(4)
N5 C17 1.320(4)
N5 C24 1.393(4)
N6 C25 1.431(4)
N6 C31 1.472(4)
N6 C40 1.479(3)
N7 C32 1.365(4)
N7 C34 1.375(4)
N7 C33 1.472(4)
N8 C32 1.329(4)
N8 C39 1.392(4)
N9 C41 1.369(4)
N9 C43 1.384(4)
N9 C42 1.461(4)
N10 C41 1.332(4)
N10 C48 1.392(4)
C1 C6 1.384(4)
C1 C2 1.400(4)
C2 C3 1.382(4)
C2 H2 0.9300
C3 C4 1.385(5)
C3 H3 0.9300
C4 C5 1.378(5)
C4 H4 0.9300
C5 C6 1.392(4)
C5 H5 0.9300
C6 H6 0.9300
C7 C8 1.505(4)
C7 H7A 0.9700
C7 H7B 0.9700
C9 H9A 0.9600
C9 H9B 0.9600
C9 H9C 0.9600
C10 C15 1.400(4)
C10 C11 1.402(4)
C11 C12 1.381(4)
C11 H11 0.9300
C12 C13 1.400(4)
C12 H12 0.9300
C13 C14 1.383(4)
C13 H13 0.9300
C14 C15 1.390(4)
C14 H14 0.9300
C16 C17 1.499(4)
C16 H16A 0.9700
C16 H16B 0.9700
C18 H18A 0.9600
C18 H18B 0.9600
C18 H18C 0.9600
C19 C20 1.397(4)
C19 C24 1.402(4)
C20 C21 1.379(5)
C20 H20 0.9300
C21 C22 1.394(5)
C21 H21 0.9300
C22 C23 1.392(4)
C22 H22 0.9300
C23 C24 1.399(4)
C23 H23 0.9300
C25 C30 1.395(4)
C25 C26 1.399(5)
C26 C27 1.383(5)
C26 H26 0.9300
C27 C28 1.383(6)
C27 H27 0.9300
C28 C29 1.376(6)
C28 H28 0.9300
C29 C30 1.387(5)
C29 H29 0.9300
C30 H30 0.9300
C31 C32 1.487(4)
C31 H31A 0.9700
C31 H31B 0.9700
C33 H33A 0.9600
C33 H33B 0.9600
C33 H33C 0.9600
C34 C35 1.395(5)
C34 C39 1.397(4)
C35 C36 1.386(5)
C35 H35 0.9300
C36 C37 1.396(5)
C36 H36 0.9300
C37 C38 1.381(5)
C37 H37 0.9300
C38 C39 1.400(4)
C38 H38 0.9300
C40 C41 1.504(4)
C40 H40A 0.9700
C40 H40B 0.9700
C42 H42A 0.9600
C42 H42B 0.9600
C42 H42C 0.9600
C43 C44 1.395(4)
C43 C48 1.401(4)
C44 C45 1.378(5)
C44 H44 0.9300
C45 C46 1.408(5)
C45 H45 0.9300
C46 C47 1.370(4)
C46 H46 0.9300
C47 C48 1.392(4)
C47 H47 0.9300
O1 C49 1.245(4)
O2 N11 1.223(4)
O3 N11 1.230(4)
O4 N12 1.236(4)
O5 N12 1.227(4)
O6 N13 1.204(5)
O7 N13 1.221(5)
N11 C54 1.453(4)
N12 C52 1.450(4)
N13 C50 1.442(5)
C49 C54 1.453(4)
C49 C50 1.460(5)
C54 C53 1.378(4)
C53 C52 1.379(4)
C53 H53 0.9300
C52 C51 1.370(5)
C51 C50 1.381(5)
C51 H51 0.9300
O20 C57 1.384(6)
O20 C55 1.429(6)
C55 C56 1.462(7)
C55 H55A 0.9700
C55 H55B 0.9700
C58 C57 1.464(7)
C58 H58A 0.9600
C58 H58B 0.9600
C58 H58C 0.9600
C56 H56A 0.9600
C56 H56B 0.9600
C56 H56C 0.9600
C57 H57A 0.9700
C57 H57B 0.9700

loop_
_geom_torsion_atom_site_label_1
_geom_torsion_atom_site_label_2
_geom_torsion_atom_site_label_3
_geom_torsion_atom_site_label_4
_geom_torsion
N5 Ag1 N3 C8 18.9(3)
N8 Ag1 N3 C8 146.6(2)
N10 Ag1 N3 C8 -108.7(3)
N5 Ag1 N3 C15 -160.2(2)
N8 Ag1 N3 C15 -32.5(2)
N10 Ag1 N3 C15 72.2(2)
N8 Ag1 N5 C17 -105.7(2)
N10 Ag1 N5 C17 135.7(2)
N3 Ag1 N5 C17 18.4(2)
N8 Ag1 N5 C24 93.5(2)
N10 Ag1 N5 C24 -25.2(2)
N3 Ag1 N5 C24 -142.5(2)
N5 Ag1 N8 C32 -99.6(2)
N10 Ag1 N8 C32 30.9(2)
N3 Ag1 N8 C32 140.6(2)
N5 Ag1 N8 C39 84.4(2)
N10 Ag1 N8 C39 -145.2(2)
N3 Ag1 N8 C39 -35.5(3)
N5 Ag1 N10 C41 161.5(2)
N8 Ag1 N10 C41 33.1(2)
N3 Ag1 N10 C41 -82.0(2)
N5 Ag1 N10 C48 -49.6(2)
N8 Ag1 N10 C48 -177.95(18)
N3 Ag1 N10 C48 66.94(19)
C16 N1 C1 C6 -22.6(4)
C7 N1 C1 C6 112.2(3)
C16 N1 C1 C2 156.9(3)
C7 N1 C1 C2 -68.3(3)
C6 C1 C2 C3 -0.4(4)
N1 C1 C2 C3 -179.9(3)
C1 C2 C3 C4 0.6(5)
C2 C3 C4 C5 -0.1(5)
C3 C4 C5 C6 -0.5(5)
C2 C1 C6 C5 -0.2(5)
N1 C1 C6 C5 179.3(3)
C4 C5 C6 C1 0.7(5)
C1 N1 C7 C8 -69.9(3)
C16 N1 C7 C8 65.9(3)
C15 N3 C8 N2 0.8(3)
Ag1 N3 C8 N2 -178.32(18)
C15 N3 C8 C7 179.8(2)
Ag1 N3 C8 C7 0.6(4)
C10 N2 C8 N3 -1.0(3)
C9 N2 C8 N3 178.4(3)
C10 N2 C8 C7 -179.9(2)
C9 N2 C8 C7 -0.6(4)
N1 C7 C8 N3 -88.1(3)
N1 C7 C8 N2 90.8(3)
C8 N2 C10 C15 0.7(3)
C9 N2 C10 C15 -178.7(3)
C8 N2 C10 C11 -178.5(3)
C9 N2 C10 C11 2.1(5)
N2 C10 C11 C12 177.8(3)
C15 C10 C11 C12 -1.3(4)
C10 C11 C12 C13 0.4(4)
C11 C12 C13 C14 1.2(5)
C12 C13 C14 C15 -1.7(5)
C13 C14 C15 N3 -177.2(3)
C13 C14 C15 C10 0.8(4)
C8 N3 C15 C14 177.8(3)
Ag1 N3 C15 C14 -2.9(4)
C8 N3 C15 C10 -0.3(3)
Ag1 N3 C15 C10 178.93(18)
N2 C10 C15 C14 -178.6(3)
C11 C10 C15 C14 0.8(4)
N2 C10 C15 N3 -0.2(3)
C11 C10 C15 N3 179.1(3)
C1 N1 C16 C17 -156.9(2)
C7 N1 C16 C17 67.8(3)
C24 N5 C17 N4 0.2(3)
Ag1 N5 C17 N4 -164.15(17)
C24 N5 C17 C16 -178.5(2)
Ag1 N5 C17 C16 17.2(4)
C19 N4 C17 N5 0.0(3)
C18 N4 C17 N5 180.0(3)
C19 N4 C17 C16 178.7(2)
C18 N4 C17 C16 -1.3(4)
N1 C16 C17 N5 -111.6(3)
N1 C16 C17 N4 69.8(3)
C17 N4 C19 C20 179.8(3)
C18 N4 C19 C20 -0.2(5)
C17 N4 C19 C24 -0.1(3)
C18 N4 C19 C24 179.8(3)
N4 C19 C20 C21 178.6(3)
C24 C19 C20 C21 -1.5(4)
C19 C20 C21 C22 0.7(5)
C20 C21 C22 C23 0.5(5)
C21 C22 C23 C24 -0.8(5)
C17 N5 C24 C23 178.8(3)
Ag1 N5 C24 C23 -17.4(4)
C17 N5 C24 C19 -0.3(3)
Ag1 N5 C24 C19 163.57(18)
C22 C23 C24 N5 -178.9(3)
C22 C23 C24 C19 0.1(4)
N4 C19 C24 N5 0.2(3)
C20 C19 C24 N5 -179.7(3)
N4 C19 C24 C23 -178.9(3)
C20 C19 C24 C23 1.1(4)
C31 N6 C25 C30 -13.6(4)
C40 N6 C25 C30 122.1(3)
C31 N6 C25 C26 164.8(3)
C40 N6 C25 C26 -59.5(4)
C30 C25 C26 C27 -1.1(5)
N6 C25 C26 C27 -179.5(3)
C25 C26 C27 C28 0.3(5)
C26 C27 C28 C29 0.7(6)
C27 C28 C29 C30 -0.9(6)
C28 C29 C30 C25 0.2(6)
C26 C25 C30 C29 0.8(5)
N6 C25 C30 C29 179.2(3)
C25 N6 C31 C32 -162.4(2)
C40 N6 C31 C32 61.0(3)
C39 N8 C32 N7 -0.4(3)
Ag1 N8 C32 N7 -177.14(18)
C39 N8 C32 C31 177.5(3)
Ag1 N8 C32 C31 0.7(4)
C34 N7 C32 N8 0.2(3)
C33 N7 C32 N8 -178.5(3)
C34 N7 C32 C31 -177.6(3)
C33 N7 C32 C31 3.7(5)
N6 C31 C32 N8 -101.7(3)
N6 C31 C32 N7 75.9(3)
C32 N7 C34 C35 -178.8(3)
C33 N7 C34 C35 -0.1(5)
C32 N7 C34 C39 0.0(3)
C33 N7 C34 C39 178.7(3)
N7 C34 C35 C36 -179.7(3)
C39 C34 C35 C36 1.7(5)
C34 C35 C36 C37 -0.5(5)
C35 C36 C37 C38 0.1(5)
C36 C37 C38 C39 -0.8(5)
C32 N8 C39 C34 0.4(3)
Ag1 N8 C39 C34 177.12(19)
C32 N8 C39 C38 -178.4(3)
Ag1 N8 C39 C38 -1.6(4)
N7 C34 C39 N8 -0.2(3)
C35 C34 C39 N8 178.7(3)
N7 C34 C39 C38 178.6(3)
C35 C34 C39 C38 -2.4(5)
C37 C38 C39 N8 -179.5(3)
C37 C38 C39 C34 1.9(4)
C25 N6 C40 C41 -66.7(3)
C31 N6 C40 C41 70.2(3)
C48 N10 C41 N9 -0.7(3)
Ag1 N10 C41 N9 151.08(19)
C48 N10 C41 C40 179.3(2)
Ag1 N10 C41 C40 -28.9(4)
C43 N9 C41 N10 0.1(3)
C42 N9 C41 N10 -175.4(3)
C43 N9 C41 C40 -179.9(2)
C42 N9 C41 C40 4.6(4)
N6 C40 C41 N10 -72.1(3)
N6 C40 C41 N9 108.0(3)
C41 N9 C43 C44 -179.6(3)
C42 N9 C43 C44 -4.0(5)
C41 N9 C43 C48 0.5(3)
C42 N9 C43 C48 176.2(3)
N9 C43 C44 C45 -179.4(3)
C48 C43 C44 C45 0.4(4)
C43 C44 C45 C46 0.2(5)
C44 C45 C46 C47 -0.5(5)
C45 C46 C47 C48 0.3(4)
C41 N10 C48 C47 -179.2(3)
Ag1 N10 C48 C47 24.8(4)
C41 N10 C48 C43 1.1(3)
Ag1 N10 C48 C43 -154.99(17)
C46 C47 C48 N10 -179.4(3)
C46 C47 C48 C43 0.3(4)
N9 C43 C48 N10 -1.0(3)
C44 C43 C48 N10 179.1(3)
N9 C43 C48 C47 179.2(2)
C44 C43 C48 C47 -0.6(4)
O1 C49 C54 C53 -177.3(3)
C50 C49 C54 C53 -1.9(4)
O1 C49 C54 N11 1.5(5)
C50 C49 C54 N11 176.9(3)
O2 N11 C54 C53 -143.6(3)
O3 N11 C54 C53 38.1(4)
O2 N11 C54 C49 37.5(4)
O3 N11 C54 C49 -140.8(3)
C49 C54 C53 C52 -0.1(5)
N11 C54 C53 C52 -178.9(3)
C54 C53 C52 C51 2.4(5)
C54 C53 C52 N12 -177.6(3)
O5 N12 C52 C51 3.2(5)
O4 N12 C52 C51 -178.3(3)
O5 N12 C52 C53 -176.9(3)
O4 N12 C52 C53 1.6(4)
C53 C52 C51 C50 -2.3(5)
N12 C52 C51 C50 177.7(3)
C52 C51 C50 N13 178.1(3)
C52 C51 C50 C49 -0.1(5)
O6 N13 C50 C51 -40.8(6)
O7 N13 C50 C51 137.9(4)
O6 N13 C50 C49 137.5(5)
O7 N13 C50 C49 -43.9(6)
O1 C49 C50 C51 177.4(3)
C54 C49 C50 C51 2.0(5)
O1 C49 C50 N13 -0.7(5)
C54 C49 C50 N13 -176.1(3)
C57 O20 C55 C56 -87.5(5)
C55 O20 C57 C58 171.2(4)
